data_4032467
loop_
_publ_author_name
'Liang, Dongdong'
'Yu, Wenbo'
'Nguyen, Nam'
'Deschamps, Jeffrey R.'
'Imler, Gregory H.'
'Li, Yue'
'MacKerell, Jr, Alexander D'
'Jiang, Chao'
'Xue, Fengtian'

_publ_section_title
;
 Iodobenzene-Catalyzed Synthesis of Phenanthridinones via Oxidative C-H
 Amidation.
;
_journal_issue 7
_journal_name_full 'The Journal of organic chemistry'
_journal_page_first 3589
_journal_page_last 3596
_journal_paper_doi 10.1021/acs.joc.7b00106
_journal_volume 82
_journal_year 2017
_chemical_formula_moiety 'C15 H10 F3 N O2'
_chemical_formula_sum 'C15 H10 F3 N O2'
_chemical_formula_weight 293.24
_space_group_crystal_system monoclinic
_space_group_IT_number 14
_space_group_name_Hall '-P 2yn'
_space_group_name_H-M_alt 'P 1 21/n 1'
_symmetry_space_group_name_Hall '-P 2yn'
_symmetry_space_group_name_H-M 'P 1 21/n 1'
_atom_sites_solution_hydrogens geom
_audit_creation_method SHELXL-2014/7
_cell_angle_alpha 90
_cell_angle_beta 96.427(6)
_cell_angle_gamma 90
_cell_formula_units_Z 8
_cell_length_a 12.9896(14)
_cell_length_b 4.9301(5)
_cell_length_c 38.715(4)
_cell_measurement_reflns_used 6130
_cell_measurement_temperature 150(2)
_cell_measurement_theta_max 68.8995
_cell_measurement_theta_min 2.2965
_cell_volume 2463.7(4)
_computing_cell_refinement 'Bruker APEX3 v2015.5-2 (Bruker, 2015)'
_computing_data_collection 'Bruker APEX3 v2015.5-2 (Bruker, 2015)'
_computing_data_reduction
;
Bruker SAINT v8.34A (Bruker, 2013), Bruker XPREP v2014/2 (Bruker, 2014)
;
_computing_molecular_graphics 'Bruker SHELXTL v2014/7 (Bruker, 2014)'
_computing_publication_material 'Bruker SHELXTL v2014/7 (Bruker, 2014)'
_computing_structure_refinement 'SHELXL-2014/7 (Sheldrick, 2014)'
_computing_structure_solution 'Bruker SHELXTL v2014/7 (Bruker, 2014)'
_diffrn_ambient_temperature 150(2)
_diffrn_measured_fraction_theta_full 0.963
_diffrn_measured_fraction_theta_max 0.955
_diffrn_measurement_device 'Bruker PLATINUM 135 CCD'
_diffrn_measurement_method '\w scans'
_diffrn_radiation_monochromator 'Helios optics'
_diffrn_radiation_source 'rotating anode'
_diffrn_radiation_type CuK\a
_diffrn_radiation_wavelength 1.54178
_diffrn_reflns_av_R_equivalents 0.0560
_diffrn_reflns_av_unetI/netI 0.0549
_diffrn_reflns_Laue_measured_fraction_full 0.963
_diffrn_reflns_Laue_measured_fraction_max 0.955
_diffrn_reflns_limit_h_max 15
_diffrn_reflns_limit_h_min -15
_diffrn_reflns_limit_k_max 5
_diffrn_reflns_limit_k_min -5
_diffrn_reflns_limit_l_max 39
_diffrn_reflns_limit_l_min -46
_diffrn_reflns_number 12479
_diffrn_reflns_point_group_measured_fraction_full 0.963
_diffrn_reflns_point_group_measured_fraction_max 0.955
_diffrn_reflns_theta_full 67.679
_diffrn_reflns_theta_max 68.698
_diffrn_reflns_theta_min 2.297
_exptl_absorpt_coefficient_mu 1.179
_exptl_absorpt_correction_T_max 0.7531
_exptl_absorpt_correction_T_min 0.5982
_exptl_absorpt_correction_type multi-scan
_exptl_absorpt_process_details 'SADABS v2014/5 (Bruker, 2008)'
_exptl_crystal_colour 'clear yellow'
_exptl_crystal_density_diffrn 1.581
_exptl_crystal_description needle
_exptl_crystal_F_000 1200
_exptl_crystal_size_max 0.410
_exptl_crystal_size_mid 0.050
_exptl_crystal_size_min 0.030
_refine_diff_density_max 0.330
_refine_diff_density_min -0.287
_refine_diff_density_rms 0.061
_refine_ls_extinction_method none
_refine_ls_goodness_of_fit_ref 1.062
_refine_ls_hydrogen_treatment constr
_refine_ls_matrix_type full
_refine_ls_number_parameters 381
_refine_ls_number_reflns 4323
_refine_ls_number_restraints 0
_refine_ls_restrained_S_all 1.062
_refine_ls_R_factor_all 0.0612
_refine_ls_R_factor_gt 0.0500
_refine_ls_shift/su_max 0.001
_refine_ls_shift/su_mean 0.000
_refine_ls_structure_factor_coef Fsqd
_refine_ls_weighting_details 'w=1/[\s^2^(Fo^2^)+(0.0697P)^2^+1.3168P] where P=(Fo^2^+2Fc^2^)/3'
_refine_ls_weighting_scheme calc
_refine_ls_wR_factor_gt 0.1341
_refine_ls_wR_factor_ref 0.1424
_reflns_Friedel_coverage 0.000
_reflns_number_gt 3559
_reflns_number_total 4323
_reflns_threshold_expression 'I > 2\s(I)'
_cod_data_source_file jo7b00106_si_007.cif
_cod_data_source_block xue042
_cod_original_cell_volume 2463.7(5)
_cod_database_code 4032467
_shelx_shelxl_version_number 2014/7
_shelx_space_group_comment
;
The symmetry employed for this shelxl refinement is uniquely defined
by the following loop, which should always be used as a source of
symmetry information in preference to the above space-group names.
They are only intended as comments.
;
_shelx_estimated_absorpt_t_min 0.644
_shelx_estimated_absorpt_t_max 0.965
_exptl_absorpt_special_details
;
Thin needles showed evidence of twinning. Data was 
solved as a single crystal with no significant loss 
of quality in the final structure
;

loop_
_space_group_symop_operation_xyz
'x, y, z'
'-x+1/2, y+1/2, -z+1/2'
'-x, -y, -z'
'x-1/2, -y-1/2, z-1/2'

loop_
_atom_site_label
_atom_site_type_symbol
_atom_site_fract_x
_atom_site_fract_y
_atom_site_fract_z
_atom_site_U_iso_or_equiv
_atom_site_adp_type
_atom_site_occupancy
_atom_site_site_symmetry_order
_atom_site_calc_flag
_atom_site_refinement_flags_posn
_atom_site_refinement_flags_adp
C1 C 0.1147(2) 0.6895(7) 0.48617(7) 0.0462(7) Uani 1 1 d . .
H1C H 0.1336 0.8806 0.4899 0.069 Uiso 1 1 calc R U
H1A H 0.0434 0.6773 0.4749 0.069 Uiso 1 1 calc R U
H1B H 0.1618 0.6049 0.4713 0.069 Uiso 1 1 calc R U
O1 O 0.12252(12) 0.5506(4) 0.51925(5) 0.0394(5) Uani 1 1 d . .
N1 N 0.22381(14) 0.5719(5) 0.53545(5) 0.0323(5) Uani 1 1 d . .
C2 C 0.29224(18) 0.3848(5) 0.52540(6) 0.0326(6) Uani 1 1 d . .
O2 O 0.26743(14) 0.2178(4) 0.50270(5) 0.0419(5) Uani 1 1 d . .
C3 C 0.39729(17) 0.4168(5) 0.54335(6) 0.0284(5) Uani 1 1 d . .
C4 C 0.47268(19) 0.2546(6) 0.53078(7) 0.0371(6) Uani 1 1 d . .
H4A H 0.4527 0.1230 0.5134 0.045 Uiso 1 1 calc R U
C5 C 0.57561(19) 0.2822(6) 0.54317(7) 0.0372(6) Uani 1 1 d . .
H5A H 0.6265 0.1681 0.5349 0.045 Uiso 1 1 calc R U
C6 C 0.60337(18) 0.4790(5) 0.56783(7) 0.0338(6) Uani 1 1 d . .
H6A H 0.6744 0.5038 0.5761 0.041 Uiso 1 1 calc R U
C7 C 0.52945(17) 0.6404(5) 0.58066(6) 0.0305(5) Uani 1 1 d . .
H7A H 0.5509 0.7757 0.5974 0.037 Uiso 1 1 calc R U
C8 C 0.42294(17) 0.6094(5) 0.56955(6) 0.0262(5) Uani 1 1 d . .
C9 C 0.33895(17) 0.7712(5) 0.58232(6) 0.0262(5) Uani 1 1 d . .
C10 C 0.34494(17) 0.9457(5) 0.61183(6) 0.0290(5) Uani 1 1 d . .
C15 C 0.43583(18) 0.9580(5) 0.63974(6) 0.0331(6) Uani 1 1 d . .
F15B F 0.41079(12) 1.0724(4) 0.66898(4) 0.0470(4) Uani 1 1 d . .
F15C F 0.51576(11) 1.1063(3) 0.63060(4) 0.0397(4) Uani 1 1 d . .
F15A F 0.47334(11) 0.7120(3) 0.64891(4) 0.0407(4) Uani 1 1 d . .
C11 C 0.2621(2) 1.1089(6) 0.61813(7) 0.0366(6) Uani 1 1 d . .
H11A H 0.2694 1.2292 0.6374 0.044 Uiso 1 1 calc R U
C12 C 0.1689(2) 1.1002(6) 0.59690(7) 0.0401(6) Uani 1 1 d . .
H12A H 0.1139 1.2184 0.6010 0.048 Uiso 1 1 calc R U
C13 C 0.15721(18) 0.9199(6) 0.56999(7) 0.0366(6) Uani 1 1 d . .
H13A H 0.0925 0.9058 0.5560 0.044 Uiso 1 1 calc R U
C14 C 0.24008(17) 0.7559(5) 0.56288(6) 0.0290(5) Uani 1 1 d . .
C16 C 0.6645(2) 0.4530(6) 0.91885(7) 0.0416(7) Uani 1 1 d . .
H16A H 0.6523 0.6454 0.9135 0.062 Uiso 1 1 calc R U
H16B H 0.7187 0.4355 0.9385 0.062 Uiso 1 1 calc R U
H16C H 0.6004 0.3700 0.9249 0.062 Uiso 1 1 calc R U
O16 O 0.69708(12) 0.3175(4) 0.88882(4) 0.0355(4) Uani 1 1 d . .
N16 N 0.62273(14) 0.3590(4) 0.86054(5) 0.0290(4) Uani 1 1 d . .
C17 C 0.53933(18) 0.1872(5) 0.85810(6) 0.0295(5) Uani 1 1 d . .
O17 O 0.53177(14) 0.0061(4) 0.87918(5) 0.0386(4) Uani 1 1 d . .
C18 C 0.45931(17) 0.2587(5) 0.82961(6) 0.0267(5) Uani 1 1 d . .
C19 C 0.36487(18) 0.1208(5) 0.82917(7) 0.0325(5) Uani 1 1 d . .
H19A H 0.3592 -0.0273 0.8445 0.039 Uiso 1 1 calc R U
C20 C 0.28052(18) 0.1973(6) 0.80677(7) 0.0344(6) Uani 1 1 d . .
H20A H 0.2169 0.1013 0.8061 0.041 Uiso 1 1 calc R U
C21 C 0.28990(17) 0.4176(5) 0.78504(6) 0.0312(5) Uani 1 1 d . .
H21A H 0.2310 0.4780 0.7703 0.037 Uiso 1 1 calc R U
C22 C 0.38324(17) 0.5509(5) 0.78446(6) 0.0284(5) Uani 1 1 d . .
H22A H 0.3874 0.7004 0.7692 0.034 Uiso 1 1 calc R U
C23 C 0.47240(16) 0.4698(5) 0.80605(6) 0.0231(5) Uani 1 1 d . .
C24 C 0.57400(16) 0.6031(5) 0.80698(6) 0.0237(5) Uani 1 1 d . .
C25 C 0.60861(16) 0.7822(5) 0.78161(6) 0.0273(5) Uani 1 1 d . .
C30 C 0.55357(18) 0.8207(5) 0.74555(6) 0.0308(5) Uani 1 1 d . .
F30C F 0.51324(11) 0.5922(3) 0.73133(4) 0.0374(4) Uani 1 1 d . .
F30B F 0.47592(10) 1.0048(3) 0.74426(4) 0.0355(4) Uani 1 1 d . .
F30A F 0.61793(11) 0.9150(3) 0.72336(4) 0.0429(4) Uani 1 1 d . .
C26 C 0.70152(18) 0.9237(5) 0.78827(7) 0.0341(6) Uani 1 1 d . .
H26A H 0.7217 1.0475 0.7715 0.041 Uiso 1 1 calc R U
C27 C 0.76482(17) 0.8858(6) 0.81908(7) 0.0374(6) Uani 1 1 d . .
H27A H 0.8264 0.9896 0.8238 0.045 Uiso 1 1 calc R U
C28 C 0.73862(17) 0.6982(6) 0.84276(7) 0.0335(6) Uani 1 1 d . .
H28A H 0.7836 0.6656 0.8634 0.040 Uiso 1 1 calc R U
C29 C 0.64582(16) 0.5557(5) 0.83638(6) 0.0265(5) Uani 1 1 d . .

loop_
_atom_site_aniso_label
_atom_site_aniso_U_11
_atom_site_aniso_U_22
_atom_site_aniso_U_33
_atom_site_aniso_U_23
_atom_site_aniso_U_13
_atom_site_aniso_U_12
C1 0.0356(13) 0.059(2) 0.0412(15) 0.0098(13) -0.0102(12) -0.0136(13)
O1 0.0242(8) 0.0549(13) 0.0372(10) 0.0042(8) -0.0057(7) -0.0131(8)
N1 0.0208(9) 0.0425(13) 0.0322(11) -0.0009(9) -0.0026(8) -0.0063(8)
C2 0.0316(12) 0.0364(15) 0.0295(13) -0.0028(10) 0.0031(10) -0.0093(10)
O2 0.0406(9) 0.0455(12) 0.0385(10) -0.0122(8) -0.0005(8) -0.0137(8)
C3 0.0287(11) 0.0292(14) 0.0273(12) -0.0007(9) 0.0034(9) -0.0037(9)
C4 0.0387(13) 0.0347(16) 0.0378(14) -0.0096(11) 0.0037(11) -0.0003(11)
C5 0.0334(12) 0.0383(16) 0.0407(15) -0.0048(11) 0.0072(11) 0.0063(11)
C6 0.0246(11) 0.0377(15) 0.0391(14) 0.0002(11) 0.0037(10) 0.0014(10)
C7 0.0258(11) 0.0314(14) 0.0336(13) -0.0044(10) 0.0002(10) -0.0018(9)
C8 0.0269(11) 0.0244(13) 0.0274(12) 0.0022(9) 0.0039(9) -0.0029(9)
C9 0.0249(10) 0.0272(13) 0.0263(12) 0.0036(9) 0.0018(9) -0.0020(9)
C10 0.0274(11) 0.0290(14) 0.0307(13) 0.0020(9) 0.0034(10) -0.0002(9)
C15 0.0317(12) 0.0354(15) 0.0319(13) -0.0038(10) 0.0028(10) -0.0011(10)
F15B 0.0420(8) 0.0672(12) 0.0312(8) -0.0153(7) 0.0019(7) 0.0016(8)
F15C 0.0317(7) 0.0393(9) 0.0477(9) -0.0089(7) 0.0019(6) -0.0069(6)
F15A 0.0414(8) 0.0434(10) 0.0349(8) 0.0045(6) -0.0061(6) 0.0041(7)
C11 0.0384(13) 0.0393(16) 0.0323(14) -0.0036(10) 0.0052(11) 0.0047(11)
C12 0.0332(12) 0.0477(18) 0.0405(15) 0.0026(12) 0.0089(11) 0.0115(11)
C13 0.0238(11) 0.0479(17) 0.0376(14) 0.0036(11) 0.0006(10) 0.0037(10)
C14 0.0254(10) 0.0329(14) 0.0286(12) 0.0024(10) 0.0028(9) -0.0032(9)
C16 0.0409(13) 0.0545(19) 0.0272(13) -0.0026(11) -0.0064(11) 0.0091(12)
O16 0.0293(8) 0.0469(12) 0.0279(9) 0.0023(7) -0.0078(7) 0.0100(7)
N16 0.0233(9) 0.0346(12) 0.0276(10) 0.0030(8) -0.0036(8) 0.0036(8)
C17 0.0294(11) 0.0303(14) 0.0288(12) 0.0009(10) 0.0037(10) 0.0048(9)
O17 0.0399(9) 0.0382(11) 0.0370(10) 0.0112(8) 0.0019(8) 0.0051(8)
C18 0.0260(10) 0.0252(13) 0.0287(12) -0.0023(9) 0.0025(9) 0.0017(9)
C19 0.0336(12) 0.0293(14) 0.0350(13) 0.0030(10) 0.0061(10) -0.0045(10)
C20 0.0257(11) 0.0394(15) 0.0383(14) -0.0037(11) 0.0044(10) -0.0076(10)
C21 0.0226(10) 0.0353(15) 0.0342(13) -0.0032(10) -0.0040(9) 0.0004(9)
C22 0.0237(10) 0.0321(14) 0.0282(12) 0.0014(9) -0.0018(9) -0.0001(9)
C23 0.0233(10) 0.0210(12) 0.0248(11) -0.0024(8) 0.0015(9) 0.0029(8)
C24 0.0194(9) 0.0245(12) 0.0272(12) -0.0021(9) 0.0023(9) 0.0033(8)
C25 0.0236(10) 0.0249(13) 0.0334(13) 0.0000(9) 0.0036(9) 0.0023(9)
C30 0.0288(11) 0.0309(14) 0.0331(13) 0.0033(10) 0.0055(10) 0.0016(10)
F30C 0.0444(8) 0.0363(9) 0.0307(8) -0.0031(6) 0.0007(6) -0.0023(6)
F30B 0.0324(7) 0.0339(9) 0.0391(8) 0.0077(6) -0.0009(6) 0.0047(6)
F30A 0.0401(8) 0.0547(11) 0.0352(8) 0.0106(7) 0.0105(7) -0.0030(7)
C26 0.0276(11) 0.0348(15) 0.0410(15) 0.0012(10) 0.0083(11) -0.0025(10)
C27 0.0209(10) 0.0453(17) 0.0456(16) -0.0037(12) 0.0024(11) -0.0068(10)
C28 0.0201(10) 0.0443(16) 0.0352(13) -0.0029(11) -0.0014(10) 0.0015(10)
C29 0.0204(10) 0.0284(13) 0.0307(12) -0.0011(9) 0.0026(9) 0.0053(9)

loop_
_atom_type_symbol
_atom_type_description
_atom_type_scat_dispersion_real
_atom_type_scat_dispersion_imag
_atom_type_scat_source
C C 0.0181 0.0091 'International Tables Vol C Tables 4.2.6.8 and 6.1.1.4'
H H 0.0000 0.0000 'International Tables Vol C Tables 4.2.6.8 and 6.1.1.4'
N N 0.0311 0.0180 'International Tables Vol C Tables 4.2.6.8 and 6.1.1.4'
O O 0.0492 0.0322 'International Tables Vol C Tables 4.2.6.8 and 6.1.1.4'
F F 0.0727 0.0534 'International Tables Vol C Tables 4.2.6.8 and 6.1.1.4'

loop_
_geom_angle_atom_site_label_1
_geom_angle_atom_site_label_2
_geom_angle_atom_site_label_3
_geom_angle
O1 C1 H1C 109.5
O1 C1 H1A 109.5
H1C C1 H1A 109.5
O1 C1 H1B 109.5
H1C C1 H1B 109.5
H1A C1 H1B 109.5
N1 O1 C1 109.37(18)
C2 N1 C14 127.4(2)
C2 N1 O1 115.5(2)
C14 N1 O1 116.5(2)
O2 C2 N1 122.1(2)
O2 C2 C3 124.7(2)
N1 C2 C3 113.1(2)
C4 C3 C8 121.5(2)
C4 C3 C2 115.1(2)
C8 C3 C2 123.2(2)
C5 C4 C3 121.0(2)
C5 C4 H4A 119.5
C3 C4 H4A 119.5
C4 C5 C6 118.6(2)
C4 C5 H5A 120.7
C6 C5 H5A 120.7
C5 C6 C7 121.0(2)
C5 C6 H6A 119.5
C7 C6 H6A 119.5
C6 C7 C8 121.7(2)
C6 C7 H7A 119.1
C8 C7 H7A 119.1
C3 C8 C7 116.1(2)
C3 C8 C9 118.8(2)
C7 C8 C9 125.0(2)
C14 C9 C10 115.0(2)
C14 C9 C8 116.9(2)
C10 C9 C8 128.1(2)
C11 C10 C9 121.2(2)
C11 C10 C15 114.3(2)
C9 C10 C15 124.5(2)
F15B C15 F15A 105.8(2)
F15B C15 F15C 105.1(2)
F15A C15 F15C 106.99(19)
F15B C15 C10 112.2(2)
F15A C15 C10 112.7(2)
F15C C15 C10 113.4(2)
C12 C11 C10 121.4(2)
C12 C11 H11A 119.3
C10 C11 H11A 119.3
C13 C12 C11 119.2(2)
C13 C12 H12A 120.4
C11 C12 H12A 120.4
C12 C13 C14 120.3(2)
C12 C13 H13A 119.9
C14 C13 H13A 119.9
N1 C14 C13 118.1(2)
N1 C14 C9 119.4(2)
C13 C14 C9 122.5(2)
O16 C16 H16A 109.5
O16 C16 H16B 109.5
H16A C16 H16B 109.5
O16 C16 H16C 109.5
H16A C16 H16C 109.5
H16B C16 H16C 109.5
N16 O16 C16 108.98(17)
C17 N16 O16 115.93(19)
C17 N16 C29 127.42(19)
O16 N16 C29 116.42(18)
O17 C17 N16 121.9(2)
O17 C17 C18 125.0(2)
N16 C17 C18 113.0(2)
C19 C18 C23 121.4(2)
C19 C18 C17 115.9(2)
C23 C18 C17 122.5(2)
C20 C19 C18 120.7(2)
C20 C19 H19A 119.6
C18 C19 H19A 119.6
C19 C20 C21 118.7(2)
C19 C20 H20A 120.6
C21 C20 H20A 120.6
C22 C21 C20 121.3(2)
C22 C21 H21A 119.4
C20 C21 H21A 119.4
C21 C22 C23 121.3(2)
C21 C22 H22A 119.3
C23 C22 H22A 119.3
C18 C23 C22 116.4(2)
C18 C23 C24 119.2(2)
C22 C23 C24 124.3(2)
C29 C24 C25 115.3(2)
C29 C24 C23 117.2(2)
C25 C24 C23 127.5(2)
C26 C25 C24 121.0(2)
C26 C25 C30 114.8(2)
C24 C25 C30 124.1(2)
F30C C30 F30A 105.7(2)
F30C C30 F30B 107.12(18)
F30A C30 F30B 104.97(19)
F30C C30 C25 113.5(2)
F30A C30 C25 111.74(19)
F30B C30 C25 113.1(2)
C27 C26 C25 120.7(2)
C27 C26 H26A 119.6
C25 C26 H26A 119.6
C28 C27 C26 120.0(2)
C28 C27 H27A 120.0
C26 C27 H27A 120.0
C27 C28 C29 119.7(2)
C27 C28 H28A 120.1
C29 C28 H28A 120.1
C28 C29 N16 118.4(2)
C28 C29 C24 122.8(2)
N16 C29 C24 118.8(2)

loop_
_geom_bond_atom_site_label_1
_geom_bond_atom_site_label_2
_geom_bond_distance
C1 O1 1.446(3)
C1 H1C 0.9800
C1 H1A 0.9800
C1 H1B 0.9800
O1 N1 1.397(2)
N1 C2 1.367(3)
N1 C14 1.395(3)
C2 O2 1.221(3)
C2 C3 1.469(3)
C3 C4 1.394(3)
C3 C8 1.402(3)
C4 C5 1.376(4)
C4 H4A 0.9500
C5 C6 1.381(4)
C5 H5A 0.9500
C6 C7 1.382(3)
C6 H6A 0.9500
C7 C8 1.410(3)
C7 H7A 0.9500
C8 C9 1.480(3)
C9 C14 1.416(3)
C9 C10 1.426(3)
C10 C11 1.386(4)
C10 C15 1.510(3)
C15 F15B 1.337(3)
C15 F15A 1.340(3)
C15 F15C 1.349(3)
C11 C12 1.386(4)
C11 H11A 0.9500
C12 C13 1.365(4)
C12 H12A 0.9500
C13 C14 1.398(3)
C13 H13A 0.9500
C16 O16 1.445(3)
C16 H16A 0.9800
C16 H16B 0.9800
C16 H16C 0.9800
O16 N16 1.391(2)
N16 C17 1.370(3)
N16 C29 1.403(3)
C17 O17 1.221(3)
C17 C18 1.471(3)
C18 C19 1.401(3)
C18 C23 1.407(3)
C19 C20 1.372(4)
C19 H19A 0.9500
C20 C21 1.388(4)
C20 H20A 0.9500
C21 C22 1.381(3)
C21 H21A 0.9500
C22 C23 1.408(3)
C22 H22A 0.9500
C23 C24 1.471(3)
C24 C29 1.408(3)
C24 C25 1.430(3)
C25 C26 1.393(3)
C25 C30 1.508(3)
C30 F30C 1.335(3)
C30 F30A 1.347(3)
C30 F30B 1.354(3)
C26 C27 1.383(4)
C26 H26A 0.9500
C27 C28 1.372(4)
C27 H27A 0.9500
C28 C29 1.393(3)
C28 H28A 0.9500

loop_
_geom_torsion_atom_site_label_1
_geom_torsion_atom_site_label_2
_geom_torsion_atom_site_label_3
_geom_torsion_atom_site_label_4
_geom_torsion
C1 O1 N1 C2 -83.8(3)
C1 O1 N1 C14 104.3(3)
C14 N1 C2 O2 174.0(2)
O1 N1 C2 O2 3.0(4)
C14 N1 C2 C3 -9.0(4)
O1 N1 C2 C3 -179.88(19)
O2 C2 C3 C4 5.1(4)
N1 C2 C3 C4 -171.9(2)
O2 C2 C3 C8 -179.4(2)
N1 C2 C3 C8 3.6(4)
C8 C3 C4 C5 -1.5(4)
C2 C3 C4 C5 174.1(3)
C3 C4 C5 C6 -1.5(4)
C4 C5 C6 C7 1.9(4)
C5 C6 C7 C8 0.8(4)
C4 C3 C8 C7 3.9(4)
C2 C3 C8 C7 -171.3(2)
C4 C3 C8 C9 -178.7(2)
C2 C3 C8 C9 6.1(4)
C6 C7 C8 C3 -3.6(4)
C6 C7 C8 C9 179.2(2)
C3 C8 C9 C14 -11.2(3)
C7 C8 C9 C14 166.0(2)
C3 C8 C9 C10 169.7(2)
C7 C8 C9 C10 -13.1(4)
C14 C9 C10 C11 -6.9(4)
C8 C9 C10 C11 172.3(2)
C14 C9 C10 C15 169.0(2)
C8 C9 C10 C15 -11.9(4)
C11 C10 C15 F15B 14.9(3)
C9 C10 C15 F15B -161.2(2)
C11 C10 C15 F15A 134.2(2)
C9 C10 C15 F15A -41.9(3)
C11 C10 C15 F15C -104.1(3)
C9 C10 C15 F15C 79.9(3)
C9 C10 C11 C12 2.8(4)
C15 C10 C11 C12 -173.4(3)
C10 C11 C12 C13 2.5(4)
C11 C12 C13 C14 -3.3(4)
C2 N1 C14 C13 -176.3(2)
O1 N1 C14 C13 -5.5(3)
C2 N1 C14 C9 3.9(4)
O1 N1 C14 C9 174.7(2)
C12 C13 C14 N1 179.0(3)
C12 C13 C14 C9 -1.2(4)
C10 C9 C14 N1 -174.1(2)
C8 C9 C14 N1 6.7(3)
C10 C9 C14 C13 6.1(3)
C8 C9 C14 C13 -173.1(2)
C16 O16 N16 C17 -83.2(3)
C16 O16 N16 C29 102.0(2)
O16 N16 C17 O17 -1.1(3)
C29 N16 C17 O17 173.0(2)
O16 N16 C17 C18 174.52(18)
C29 N16 C17 C18 -11.3(3)
O17 C17 C18 C19 5.8(4)
N16 C17 C18 C19 -169.7(2)
O17 C17 C18 C23 -180.0(2)
N16 C17 C18 C23 4.5(3)
C23 C18 C19 C20 -3.3(4)
C17 C18 C19 C20 171.0(2)
C18 C19 C20 C21 -1.3(4)
C19 C20 C21 C22 3.2(4)
C20 C21 C22 C23 -0.4(4)
C19 C18 C23 C22 5.8(3)
C17 C18 C23 C22 -168.1(2)
C19 C18 C23 C24 -178.3(2)
C17 C18 C23 C24 7.7(3)
C21 C22 C23 C18 -4.0(3)
C21 C22 C23 C24 -179.6(2)
C18 C23 C24 C29 -14.2(3)
C22 C23 C24 C29 161.3(2)
C18 C23 C24 C25 167.2(2)
C22 C23 C24 C25 -17.3(4)
C29 C24 C25 C26 -7.9(3)
C23 C24 C25 C26 170.8(2)
C29 C24 C25 C30 168.1(2)
C23 C24 C25 C30 -13.3(4)
C26 C25 C30 F30C 138.5(2)
C24 C25 C30 F30C -37.7(3)
C26 C25 C30 F30A 19.0(3)
C24 C25 C30 F30A -157.2(2)
C26 C25 C30 F30B -99.2(2)
C24 C25 C30 F30B 84.6(3)
C24 C25 C26 C27 2.7(4)
C30 C25 C26 C27 -173.6(2)
C25 C26 C27 C28 3.0(4)
C26 C27 C28 C29 -3.0(4)
C27 C28 C29 N16 178.0(2)
C27 C28 C29 C24 -2.8(4)
C17 N16 C29 C28 -175.8(2)
O16 N16 C29 C28 -1.7(3)
C17 N16 C29 C24 4.9(4)
O16 N16 C29 C24 179.04(19)
C25 C24 C29 C28 8.0(3)
C23 C24 C29 C28 -170.8(2)
C25 C24 C29 N16 -172.8(2)
C23 C24 C29 N16 8.5(3)
